data_4106820
loop_
_publ_author_name
'Masato Ohashi'
'Tomoaki Taniguchi'
'Sensuke Ogoshi'

_publ_section_title
;
 Nickel-Catalyzed Formation of Cyclopentenone Derivatives via the Unique
 Cycloaddition of \a,\b-Unsaturated Phenyl Esters with Alkynes
;
_journal_name_full 'Journal of the American Chemical Society'
_journal_page_first 14900
_journal_page_last 14903
_journal_paper_doi 10.1021/ja2059999
_journal_volume 133
_journal_year 2011
_chemical_formula_moiety 'C51 H78 Ni O2 P2 '
_chemical_formula_sum 'C51 H78 Ni O2 P2'
_chemical_formula_weight 843.78
_chemical_name_systematic
; 
 ? 
;
_space_group_IT_number 14
_symmetry_cell_setting monoclinic
_symmetry_Int_Tables_number 14
_symmetry_space_group_name_Hall '-P 2yn'
_symmetry_space_group_name_H-M 'P 1 21/n 1'
_atom_sites_solution_hydrogens geom
_atom_sites_solution_primary direct
_atom_sites_solution_secondary difmap
_audit_creation_method SHELXL-97
_cell_angle_alpha 90.00
_cell_angle_beta 90.150(3)
_cell_angle_gamma 90.00
_cell_formula_units_Z 4
_cell_length_a 13.9259(12)
_cell_length_b 18.0957(14)
_cell_length_c 18.4593(17)
_cell_measurement_reflns_used 18552
_cell_measurement_temperature 123(2)
_cell_measurement_theta_max 30.5
_cell_measurement_theta_min 3.1
_cell_volume 4651.7(7)
_computing_structure_refinement 'SHELXL-97 (Sheldrick, 1997)'
_computing_structure_solution 'SHELXS-97 (Sheldrick, 1990)'
_diffrn_ambient_temperature 123(2)
_diffrn_detector_area_resol_mean 10.00
_diffrn_measured_fraction_theta_full 0.997
_diffrn_measured_fraction_theta_max 0.997
_diffrn_measurement_device_type 'Rigaku RAXIS-RAPID'
_diffrn_measurement_method \w
_diffrn_radiation_monochromator graphite
_diffrn_radiation_source 'fine-focus sealed tube'
_diffrn_radiation_type MoK\a
_diffrn_radiation_wavelength 0.71075
_diffrn_reflns_av_R_equivalents 0.0940
_diffrn_reflns_av_sigmaI/netI 0.0686
_diffrn_reflns_limit_h_max 16
_diffrn_reflns_limit_h_min -16
_diffrn_reflns_limit_k_max 19
_diffrn_reflns_limit_k_min -21
_diffrn_reflns_limit_l_max 21
_diffrn_reflns_limit_l_min -21
_diffrn_reflns_number 35722
_diffrn_reflns_theta_full 25.00
_diffrn_reflns_theta_max 25.00
_diffrn_reflns_theta_min 3.13
_exptl_absorpt_coefficient_mu 0.524
_exptl_absorpt_correction_T_max 0.9495
_exptl_absorpt_correction_T_min 0.8587
_exptl_absorpt_correction_type multi-scan
_exptl_absorpt_process_details
; 
 Higashi, T. (1995). Program for Absorption Correction.
    Rigaku Corporation, Tokyo, Japan. 
;
_exptl_crystal_colour yellow
_exptl_crystal_density_diffrn 1.205
_exptl_crystal_description block
_exptl_crystal_F_000 1832
_exptl_crystal_size_max 0.30
_exptl_crystal_size_mid 0.20
_exptl_crystal_size_min 0.10
_refine_diff_density_max 1.524
_refine_diff_density_min -0.651
_refine_diff_density_rms 0.077
_refine_ls_extinction_method none
_refine_ls_goodness_of_fit_ref 1.032
_refine_ls_hydrogen_treatment constr
_refine_ls_matrix_type full
_refine_ls_number_parameters 506
_refine_ls_number_reflns 8168
_refine_ls_number_restraints 0
_refine_ls_restrained_S_all 1.032
_refine_ls_R_factor_all 0.0840
_refine_ls_R_factor_gt 0.0610
_refine_ls_shift/su_max 0.000
_refine_ls_shift/su_mean 0.000
_refine_ls_structure_factor_coef Fsqd
_refine_ls_weighting_details 'calc w=1/[\s^2^(Fo^2^)+(0.0440P)^2^+9.7076P] where P=(Fo^2^+2Fc^2^)/3'
_refine_ls_weighting_scheme calc
_refine_ls_wR_factor_gt 0.1309
_refine_ls_wR_factor_ref 0.1438
_reflns_number_gt 6270
_reflns_number_total 8168
_reflns_threshold_expression >2sigma(I)
_cod_data_source_file ja2059999_si_001_2.cif
_cod_data_source_block bis-PCy3-Ni-PhCi
_cod_database_code 4106820

loop_
_symmetry_equiv_pos_as_xyz
'x, y, z'
'-x+1/2, y+1/2, -z+1/2'
'-x, -y, -z'
'x-1/2, -y-1/2, z-1/2'

loop_
_atom_site_label
_atom_site_type_symbol
_atom_site_fract_x
_atom_site_fract_y
_atom_site_fract_z
_atom_site_U_iso_or_equiv
_atom_site_adp_type
_atom_site_occupancy
_atom_site_symmetry_multiplicity
_atom_site_calc_flag
_atom_site_refinement_flags
Ni1 Ni -0.01516(3) 0.18629(2) 0.23617(2) 0.02156(14) Uani 1 1 d .
P1 P -0.06210(6) 0.29987(5) 0.26556(5) 0.0215(2) Uani 1 1 d .
P2 P 0.10785(6) 0.18149(5) 0.15900(5) 0.0226(2) Uani 1 1 d .
O1 O 0.1081(2) 0.00798(18) 0.2945(2) 0.0615(10) Uani 1 1 d .
O2 O 0.0430(2) 0.08540(18) 0.37646(18) 0.0557(9) Uani 1 1 d .
C1 C -0.1121(3) 0.12223(19) 0.2840(2) 0.0300(9) Uani 1 1 d .
H1 H -0.1083 0.1535 0.3252 0.036 Uiso 1 1 calc R
C2 C -0.0304(3) 0.0804(2) 0.2632(2) 0.0327(9) Uani 1 1 d .
H2 H -0.0257 0.0687 0.2132 0.039 Uiso 1 1 calc R
C3 C -0.2036(3) 0.11790(18) 0.2422(2) 0.0268(8) Uani 1 1 d .
C4 C -0.2063(3) 0.10589(19) 0.1676(2) 0.0292(8) Uani 1 1 d .
H3 H -0.1476 0.1001 0.1421 0.035 Uiso 1 1 calc R
C5 C -0.2916(3) 0.1022(2) 0.1299(2) 0.0351(9) Uani 1 1 d .
H4 H -0.2912 0.0939 0.0790 0.042 Uiso 1 1 calc R
C6 C -0.3781(3) 0.1106(2) 0.1661(2) 0.0379(10) Uani 1 1 d .
H5 H -0.4372 0.1084 0.1403 0.046 Uiso 1 1 calc R
C7 C -0.3772(3) 0.1223(2) 0.2398(2) 0.0397(10) Uani 1 1 d .
H6 H -0.4362 0.1281 0.2650 0.048 Uiso 1 1 calc R
C8 C -0.2916(3) 0.1258(2) 0.2778(2) 0.0327(9) Uani 1 1 d .
H7 H -0.2925 0.1337 0.3287 0.039 Uiso 1 1 calc R
C9 C 0.0477(3) 0.0530(3) 0.3097(3) 0.0486(12) Uani 1 1 d .
C10 C 0.1144(3) 0.0520(3) 0.4253(3) 0.0588(14) Uani 1 1 d .
C11 C 0.1892(3) 0.0941(3) 0.4477(3) 0.0594(14) Uani 1 1 d .
H8 H 0.1997 0.1416 0.4272 0.071 Uiso 1 1 calc R
C12 C 0.2502(3) 0.0670(3) 0.5008(3) 0.0570(13) Uani 1 1 d .
H9 H 0.3020 0.0966 0.5174 0.068 Uiso 1 1 calc R
C13 C 0.2368(4) -0.0024(3) 0.5299(3) 0.0614(14) Uani 1 1 d .
H10 H 0.2783 -0.0195 0.5672 0.074 Uiso 1 1 calc R
C14 C 0.1637(4) -0.0471(4) 0.5053(3) 0.0762(18) Uani 1 1 d .
H11 H 0.1557 -0.0954 0.5244 0.091 Uiso 1 1 calc R
C15 C 0.1010(4) -0.0206(4) 0.4514(3) 0.083(2) Uani 1 1 d .
H12 H 0.0507 -0.0507 0.4331 0.099 Uiso 1 1 calc R
C16 C -0.0284(2) 0.31596(19) 0.36236(18) 0.0237(8) Uani 1 1 d .
H13 H -0.0326 0.3703 0.3718 0.028 Uiso 1 1 calc R
C17 C 0.0769(2) 0.2921(2) 0.37500(19) 0.0264(8) Uani 1 1 d .
H14 H 0.0838 0.2390 0.3630 0.032 Uiso 1 1 calc R
H15 H 0.1193 0.3204 0.3422 0.032 Uiso 1 1 calc R
C18 C 0.1087(3) 0.3047(2) 0.4534(2) 0.0346(9) Uani 1 1 d .
H16 H 0.1753 0.2866 0.4598 0.042 Uiso 1 1 calc R
H17 H 0.1082 0.3583 0.4640 0.042 Uiso 1 1 calc R
C19 C 0.0427(3) 0.2648(2) 0.5065(2) 0.0365(9) Uani 1 1 d .
H18 H 0.0477 0.2108 0.4990 0.044 Uiso 1 1 calc R
H19 H 0.0629 0.2760 0.5568 0.044 Uiso 1 1 calc R
C20 C -0.0602(3) 0.2892(2) 0.4952(2) 0.0366(9) Uani 1 1 d .
H20 H -0.0659 0.3423 0.5071 0.044 Uiso 1 1 calc R
H21 H -0.1023 0.2614 0.5287 0.044 Uiso 1 1 calc R
C21 C -0.0941(3) 0.2765(2) 0.4171(2) 0.0320(9) Uani 1 1 d .
H22 H -0.1605 0.2951 0.4116 0.038 Uiso 1 1 calc R
H23 H -0.0945 0.2228 0.4068 0.038 Uiso 1 1 calc R
C22 C -0.1930(2) 0.32193(19) 0.2663(2) 0.0249(8) Uani 1 1 d .
H24 H -0.2221 0.2857 0.3007 0.030 Uiso 1 1 calc R
C23 C -0.2191(2) 0.3987(2) 0.2968(2) 0.0284(8) Uani 1 1 d .
H25 H -0.1878 0.4055 0.3446 0.034 Uiso 1 1 calc R
H26 H -0.1951 0.4375 0.2638 0.034 Uiso 1 1 calc R
C24 C -0.3282(3) 0.4062(2) 0.3051(2) 0.0346(9) Uani 1 1 d .
H27 H -0.3515 0.3695 0.3408 0.042 Uiso 1 1 calc R
H28 H -0.3436 0.4561 0.3237 0.042 Uiso 1 1 calc R
C25 C -0.3794(3) 0.3943(2) 0.2335(2) 0.0373(10) Uani 1 1 d .
H29 H -0.3602 0.4334 0.1988 0.045 Uiso 1 1 calc R
H30 H -0.4496 0.3977 0.2407 0.045 Uiso 1 1 calc R
C26 C -0.3541(3) 0.3185(2) 0.2024(3) 0.0381(10) Uani 1 1 d .
H31 H -0.3856 0.3125 0.1546 0.046 Uiso 1 1 calc R
H32 H -0.3789 0.2795 0.2349 0.046 Uiso 1 1 calc R
C27 C -0.2453(3) 0.3091(2) 0.1937(2) 0.0291(8) Uani 1 1 d .
H33 H -0.2214 0.3448 0.1573 0.035 Uiso 1 1 calc R
H34 H -0.2313 0.2587 0.1760 0.035 Uiso 1 1 calc R
C28 C 0.0012(2) 0.37721(18) 0.21804(19) 0.0233(8) Uani 1 1 d .
H35 H 0.0654 0.3562 0.2052 0.028 Uiso 1 1 calc R
C29 C 0.0248(3) 0.44888(19) 0.2595(2) 0.0299(8) Uani 1 1 d .
H36 H -0.0354 0.4755 0.2707 0.036 Uiso 1 1 calc R
H37 H 0.0570 0.4365 0.3058 0.036 Uiso 1 1 calc R
C30 C 0.0905(3) 0.4987(2) 0.2142(2) 0.0385(10) Uani 1 1 d .
H38 H 0.1018 0.5455 0.2408 0.046 Uiso 1 1 calc R
H39 H 0.1533 0.4740 0.2078 0.046 Uiso 1 1 calc R
C31 C 0.0479(3) 0.5161(2) 0.1403(2) 0.0415(10) Uani 1 1 d .
H40 H 0.0947 0.5451 0.1117 0.050 Uiso 1 1 calc R
H41 H -0.0106 0.5465 0.1464 0.050 Uiso 1 1 calc R
C32 C 0.0226(3) 0.4455(2) 0.0993(2) 0.0373(10) Uani 1 1 d .
H42 H 0.0820 0.4179 0.0881 0.045 Uiso 1 1 calc R
H43 H -0.0094 0.4583 0.0530 0.045 Uiso 1 1 calc R
C33 C -0.0443(3) 0.39714(19) 0.14491(19) 0.0277(8) Uani 1 1 d .
H44 H -0.0591 0.3512 0.1180 0.033 Uiso 1 1 calc R
H45 H -0.1053 0.4238 0.1533 0.033 Uiso 1 1 calc R
C34 C 0.0843(2) 0.23175(19) 0.07331(19) 0.0244(8) Uani 1 1 d .
H46 H 0.0864 0.2853 0.0867 0.029 Uiso 1 1 calc R
C35 C -0.0174(3) 0.2192(2) 0.0429(2) 0.0275(8) Uani 1 1 d .
H47 H -0.0238 0.1673 0.0265 0.033 Uiso 1 1 calc R
H48 H -0.0652 0.2278 0.0815 0.033 Uiso 1 1 calc R
C36 C -0.0378(3) 0.2714(2) -0.0209(2) 0.0311(9) Uani 1 1 d .
H49 H -0.1015 0.2596 -0.0419 0.037 Uiso 1 1 calc R
H50 H -0.0395 0.3230 -0.0032 0.037 Uiso 1 1 calc R
C37 C 0.0385(3) 0.2643(2) -0.0793(2) 0.0381(10) Uani 1 1 d .
H51 H 0.0348 0.2144 -0.1012 0.046 Uiso 1 1 calc R
H52 H 0.0257 0.3009 -0.1180 0.046 Uiso 1 1 calc R
C38 C 0.1390(3) 0.2765(2) -0.0493(2) 0.0361(9) Uani 1 1 d .
H53 H 0.1451 0.3280 -0.0319 0.043 Uiso 1 1 calc R
H54 H 0.1868 0.2687 -0.0882 0.043 Uiso 1 1 calc R
C39 C 0.1592(3) 0.2231(2) 0.0132(2) 0.0322(9) Uani 1 1 d .
H55 H 0.2240 0.2329 0.0332 0.039 Uiso 1 1 calc R
H56 H 0.1581 0.1717 -0.0051 0.039 Uiso 1 1 calc R
C40 C 0.1385(2) 0.08353(19) 0.1361(2) 0.0284(8) Uani 1 1 d .
H57 H 0.1369 0.0570 0.1836 0.034 Uiso 1 1 calc R
C41 C 0.0609(3) 0.04541(19) 0.0903(2) 0.0317(9) Uani 1 1 d .
H58 H 0.0658 0.0621 0.0394 0.038 Uiso 1 1 calc R
H59 H -0.0034 0.0592 0.1086 0.038 Uiso 1 1 calc R
C42 C 0.0731(3) -0.0388(2) 0.0938(2) 0.0368(10) Uani 1 1 d .
H60 H 0.0684 -0.0557 0.1447 0.044 Uiso 1 1 calc R
H61 H 0.0214 -0.0631 0.0656 0.044 Uiso 1 1 calc R
C43 C 0.1705(3) -0.0601(2) 0.0629(2) 0.0414(10) Uani 1 1 d .
H62 H 0.1730 -0.0468 0.0109 0.050 Uiso 1 1 calc R
H63 H 0.1794 -0.1143 0.0669 0.050 Uiso 1 1 calc R
C44 C 0.2512(3) -0.0207(2) 0.1034(3) 0.0420(11) Uani 1 1 d .
H64 H 0.3133 -0.0328 0.0804 0.050 Uiso 1 1 calc R
H65 H 0.2534 -0.0388 0.1540 0.050 Uiso 1 1 calc R
C45 C 0.2378(3) 0.0637(2) 0.1038(2) 0.0357(9) Uani 1 1 d .
H66 H 0.2423 0.0829 0.0537 0.043 Uiso 1 1 calc R
H67 H 0.2892 0.0870 0.1330 0.043 Uiso 1 1 calc R
C46 C 0.2289(2) 0.21625(19) 0.18547(19) 0.0247(8) Uani 1 1 d .
H68 H 0.2748 0.1972 0.1483 0.030 Uiso 1 1 calc R
C47 C 0.2584(2) 0.18127(19) 0.2578(2) 0.0255(8) Uani 1 1 d .
H69 H 0.2146 0.1985 0.2964 0.031 Uiso 1 1 calc R
H70 H 0.2526 0.1269 0.2544 0.031 Uiso 1 1 calc R
C48 C 0.3617(3) 0.2017(2) 0.2776(2) 0.0347(9) Uani 1 1 d .
H71 H 0.3773 0.1814 0.3260 0.042 Uiso 1 1 calc R
H72 H 0.4060 0.1791 0.2421 0.042 Uiso 1 1 calc R
C49 C 0.3766(3) 0.2846(2) 0.2782(2) 0.0401(10) Uani 1 1 d .
H73 H 0.4452 0.2956 0.2875 0.048 Uiso 1 1 calc R
H74 H 0.3386 0.3066 0.3181 0.048 Uiso 1 1 calc R
C50 C 0.3464(3) 0.3192(2) 0.2068(2) 0.0351(9) Uani 1 1 d .
H75 H 0.3892 0.3015 0.1678 0.042 Uiso 1 1 calc R
H76 H 0.3531 0.3736 0.2100 0.042 Uiso 1 1 calc R
C51 C 0.2426(3) 0.2996(2) 0.1883(2) 0.0314(9) Uani 1 1 d .
H77 H 0.1992 0.3209 0.2252 0.038 Uiso 1 1 calc R
H78 H 0.2254 0.3213 0.1407 0.038 Uiso 1 1 calc R

loop_
_atom_site_aniso_label
_atom_site_aniso_U_11
_atom_site_aniso_U_22
_atom_site_aniso_U_33
_atom_site_aniso_U_23
_atom_site_aniso_U_13
_atom_site_aniso_U_12
Ni1 0.0217(2) 0.0190(2) 0.0239(3) 0.00170(18) -0.00349(18) -0.00130(18)
P1 0.0203(4) 0.0221(5) 0.0222(5) 0.0011(4) -0.0009(4) -0.0007(4)
P2 0.0207(5) 0.0208(5) 0.0262(5) -0.0011(4) -0.0053(4) 0.0015(4)
O1 0.0468(19) 0.0441(19) 0.093(3) 0.0205(18) -0.0176(19) 0.0088(16)
O2 0.058(2) 0.056(2) 0.053(2) 0.0167(17) -0.0098(16) -0.0137(17)
C1 0.038(2) 0.0220(19) 0.030(2) 0.0018(15) -0.0049(17) -0.0140(17)
C2 0.029(2) 0.029(2) 0.040(2) 0.0116(17) -0.0118(17) -0.0021(17)
C3 0.032(2) 0.0162(17) 0.033(2) 0.0038(15) 0.0024(16) -0.0056(15)
C4 0.0249(19) 0.0272(19) 0.035(2) -0.0005(16) 0.0019(16) 0.0011(16)
C5 0.032(2) 0.036(2) 0.037(2) -0.0007(18) -0.0065(18) 0.0036(18)
C6 0.025(2) 0.029(2) 0.059(3) 0.0103(19) -0.0084(19) -0.0001(17)
C7 0.030(2) 0.031(2) 0.058(3) 0.011(2) 0.016(2) 0.0046(17)
C8 0.035(2) 0.025(2) 0.038(2) 0.0024(17) 0.0103(18) -0.0012(17)
C9 0.052(3) 0.039(3) 0.055(3) -0.002(2) 0.008(2) -0.018(2)
C10 0.048(3) 0.080(4) 0.048(3) 0.029(3) -0.019(2) -0.010(3)
C11 0.047(3) 0.078(4) 0.054(3) 0.020(3) -0.016(2) -0.010(3)
C12 0.040(3) 0.083(4) 0.048(3) 0.014(3) -0.009(2) 0.000(3)
C13 0.048(3) 0.093(4) 0.043(3) 0.018(3) -0.011(2) 0.012(3)
C14 0.071(4) 0.098(5) 0.060(4) 0.045(3) -0.014(3) -0.007(3)
C15 0.064(4) 0.109(5) 0.074(4) 0.052(4) -0.026(3) -0.037(3)
C16 0.0221(17) 0.0272(19) 0.0217(18) -0.0008(15) 0.0006(14) -0.0015(15)
C17 0.0242(18) 0.0292(19) 0.026(2) 0.0006(15) -0.0004(15) -0.0023(15)
C18 0.030(2) 0.041(2) 0.033(2) 0.0009(18) -0.0070(17) -0.0014(18)
C19 0.043(2) 0.040(2) 0.027(2) 0.0004(17) -0.0035(18) -0.0001(19)
C20 0.039(2) 0.047(2) 0.024(2) -0.0022(18) 0.0027(18) -0.0034(19)
C21 0.0257(19) 0.043(2) 0.027(2) 0.0028(17) 0.0018(16) -0.0041(17)
C22 0.0223(18) 0.0222(18) 0.030(2) -0.0019(15) 0.0012(15) -0.0017(15)
C23 0.0259(19) 0.0274(19) 0.032(2) -0.0035(16) 0.0015(16) -0.0017(16)
C24 0.029(2) 0.026(2) 0.050(3) 0.0010(18) 0.0046(18) 0.0041(17)
C25 0.025(2) 0.027(2) 0.060(3) 0.0040(19) -0.0068(19) 0.0041(16)
C26 0.029(2) 0.027(2) 0.058(3) -0.0039(19) -0.0145(19) 0.0024(17)
C27 0.0288(19) 0.0243(19) 0.034(2) -0.0011(16) -0.0067(17) 0.0032(16)
C28 0.0227(18) 0.0187(17) 0.029(2) 0.0018(15) 0.0015(15) -0.0011(14)
C29 0.031(2) 0.0236(19) 0.035(2) -0.0024(16) -0.0030(17) -0.0032(16)
C30 0.039(2) 0.026(2) 0.051(3) -0.0017(18) 0.005(2) -0.0084(18)
C31 0.055(3) 0.027(2) 0.043(3) 0.0056(18) 0.011(2) -0.0058(19)
C32 0.050(2) 0.027(2) 0.035(2) 0.0039(17) 0.0114(19) 0.0000(19)
C33 0.034(2) 0.0213(18) 0.028(2) 0.0008(15) 0.0033(16) -0.0016(16)
C34 0.0232(18) 0.0255(18) 0.0246(19) -0.0004(15) -0.0062(15) 0.0064(15)
C35 0.0273(19) 0.0267(19) 0.028(2) -0.0022(16) -0.0047(16) 0.0050(16)
C36 0.030(2) 0.035(2) 0.029(2) -0.0028(17) -0.0069(16) 0.0054(17)
C37 0.042(2) 0.046(2) 0.026(2) -0.0019(18) -0.0071(18) 0.010(2)
C38 0.035(2) 0.049(2) 0.024(2) 0.0063(18) -0.0005(17) 0.0074(19)
C39 0.0265(19) 0.042(2) 0.028(2) 0.0002(17) -0.0009(16) 0.0065(17)
C40 0.0269(19) 0.0220(18) 0.036(2) -0.0026(16) -0.0076(17) 0.0054(15)
C41 0.029(2) 0.0240(19) 0.042(2) -0.0076(17) -0.0089(17) 0.0056(16)
C42 0.038(2) 0.027(2) 0.045(2) -0.0090(18) -0.0103(19) 0.0021(18)
C43 0.049(2) 0.028(2) 0.048(3) -0.0089(19) -0.005(2) 0.0067(19)
C44 0.037(2) 0.033(2) 0.057(3) -0.009(2) -0.005(2) 0.0151(19)
C45 0.028(2) 0.029(2) 0.050(3) -0.0081(18) -0.0044(18) 0.0084(17)
C46 0.0228(18) 0.0244(18) 0.027(2) -0.0009(15) -0.0037(15) -0.0001(15)
C47 0.0235(18) 0.0233(18) 0.030(2) 0.0009(15) -0.0044(15) 0.0023(15)
C48 0.029(2) 0.035(2) 0.041(2) 0.0050(18) -0.0130(18) -0.0016(17)
C49 0.036(2) 0.036(2) 0.048(3) 0.0023(19) -0.018(2) -0.0045(18)
C50 0.029(2) 0.028(2) 0.048(3) 0.0019(18) -0.0122(18) -0.0033(17)
C51 0.030(2) 0.027(2) 0.037(2) 0.0061(17) -0.0074(17) -0.0005(16)

loop_
_atom_type_symbol
_atom_type_description
_atom_type_scat_dispersion_real
_atom_type_scat_dispersion_imag
_atom_type_scat_source
C C 0.0033 0.0016 'International Tables Vol C Tables 4.2.6.8 and 6.1.1.4'
H H 0.0000 0.0000 'International Tables Vol C Tables 4.2.6.8 and 6.1.1.4'
Ni Ni 0.3393 1.1124 'International Tables Vol C Tables 4.2.6.8 and 6.1.1.4'
O O 0.0106 0.0060 'International Tables Vol C Tables 4.2.6.8 and 6.1.1.4'
P P 0.1023 0.0942 'International Tables Vol C Tables 4.2.6.8 and 6.1.1.4'

loop_
_geom_angle_atom_site_label_1
_geom_angle_atom_site_label_2
_geom_angle_atom_site_label_3
_geom_angle
C1 Ni1 C2 41.80(16)
C1 Ni1 P1 103.31(12)
C2 Ni1 P1 142.78(13)
C1 Ni1 P2 141.61(12)
C2 Ni1 P2 101.83(12)
P1 Ni1 P2 114.71(4)
C22 P1 C16 101.71(16)
C22 P1 C28 107.73(16)
C16 P1 C28 102.34(15)
C22 P1 Ni1 119.15(11)
C16 P1 Ni1 107.69(12)
C28 P1 Ni1 115.92(11)
C34 P2 C46 102.48(16)
C34 P2 C40 108.17(17)
C46 P2 C40 99.91(15)
C34 P2 Ni1 113.04(11)
C46 P2 Ni1 120.97(12)
C40 P2 Ni1 110.91(13)
C9 O2 C10 110.1(4)
C2 C1 C3 121.1(3)
C2 C1 Ni1 69.2(2)
C3 C1 Ni1 112.4(2)
C2 C1 H1 119.5
C3 C1 H1 119.5
Ni1 C1 H1 88.4
C1 C2 C9 127.9(4)
C1 C2 Ni1 69.0(2)
C9 C2 Ni1 113.0(3)
C1 C2 H2 116.1
C9 C2 H2 116.1
Ni1 C2 H2 87.9
C4 C3 C8 117.3(3)
C4 C3 C1 122.7(3)
C8 C3 C1 120.0(3)
C5 C4 C3 121.9(4)
C5 C4 H3 119.0
C3 C4 H3 119.0
C4 C5 C6 120.0(4)
C4 C5 H4 120.0
C6 C5 H4 120.0
C7 C6 C5 119.1(4)
C7 C6 H5 120.4
C5 C6 H5 120.4
C6 C7 C8 120.9(4)
C6 C7 H6 119.5
C8 C7 H6 119.5
C7 C8 C3 120.8(4)
C7 C8 H7 119.6
C3 C8 H7 119.6
O1 C9 O2 122.4(5)
O1 C9 C2 127.4(4)
O2 C9 C2 110.2(4)
C11 C10 C15 121.5(4)
C11 C10 O2 118.3(4)
C15 C10 O2 120.1(4)
C10 C11 C12 119.1(5)
C10 C11 H8 120.5
C12 C11 H8 120.5
C13 C12 C11 121.0(5)
C13 C12 H9 119.5
C11 C12 H9 119.5
C14 C13 C12 120.5(5)
C14 C13 H10 119.8
C12 C13 H10 119.8
C13 C14 C15 119.4(5)
C13 C14 H11 120.3
C15 C14 H11 120.3
C14 C15 C10 118.5(5)
C14 C15 H12 120.8
C10 C15 H12 120.8
C21 C16 C17 109.6(3)
C21 C16 P1 114.0(2)
C17 C16 P1 109.7(2)
C21 C16 H13 107.8
C17 C16 H13 107.8
P1 C16 H13 107.8
C18 C17 C16 111.9(3)
C18 C17 H14 109.2
C16 C17 H14 109.2
C18 C17 H15 109.2
C16 C17 H15 109.2
H14 C17 H15 107.9
C19 C18 C17 111.3(3)
C19 C18 H16 109.4
C17 C18 H16 109.4
C19 C18 H17 109.4
C17 C18 H17 109.4
H16 C18 H17 108.0
C20 C19 C18 110.3(3)
C20 C19 H18 109.6
C18 C19 H18 109.6
C20 C19 H19 109.6
C18 C19 H19 109.6
H18 C19 H19 108.1
C19 C20 C21 112.0(3)
C19 C20 H20 109.2
C21 C20 H20 109.2
C19 C20 H21 109.2
C21 C20 H21 109.2
H20 C20 H21 107.9
C20 C21 C16 111.5(3)
C20 C21 H22 109.3
C16 C21 H22 109.3
C20 C21 H23 109.3
C16 C21 H23 109.3
H22 C21 H23 108.0
C27 C22 C23 110.0(3)
C27 C22 P1 114.9(2)
C23 C22 P1 115.2(2)
C27 C22 H24 105.2
C23 C22 H24 105.2
P1 C22 H24 105.2
C24 C23 C22 110.6(3)
C24 C23 H25 109.5
C22 C23 H25 109.5
C24 C23 H26 109.5
C22 C23 H26 109.5
H25 C23 H26 108.1
C25 C24 C23 111.3(3)
C25 C24 H27 109.4
C23 C24 H27 109.4
C25 C24 H28 109.4
C23 C24 H28 109.4
H27 C24 H28 108.0
C24 C25 C26 110.3(3)
C24 C25 H29 109.6
C26 C25 H29 109.6
C24 C25 H30 109.6
C26 C25 H30 109.6
H29 C25 H30 108.1
C25 C26 C27 111.5(3)
C25 C26 H31 109.3
C27 C26 H31 109.3
C25 C26 H32 109.3
C27 C26 H32 109.3
H31 C26 H32 108.0
C26 C27 C22 111.0(3)
C26 C27 H33 109.4
C22 C27 H33 109.4
C26 C27 H34 109.4
C22 C27 H34 109.4
H33 C27 H34 108.0
C33 C28 C29 109.0(3)
C33 C28 P1 113.2(2)
C29 C28 P1 119.8(3)
C33 C28 H35 104.4
C29 C28 H35 104.4
P1 C28 H35 104.4
C30 C29 C28 110.6(3)
C30 C29 H36 109.5
C28 C29 H36 109.5
C30 C29 H37 109.5
C28 C29 H37 109.5
H36 C29 H37 108.1
C31 C30 C29 112.3(3)
C31 C30 H38 109.2
C29 C30 H38 109.2
C31 C30 H39 109.2
C29 C30 H39 109.2
H38 C30 H39 107.9
C30 C31 C32 111.2(3)
C30 C31 H40 109.4
C32 C31 H40 109.4
C30 C31 H41 109.4
C32 C31 H41 109.4
H40 C31 H41 108.0
C31 C32 C33 110.3(3)
C31 C32 H42 109.6
C33 C32 H42 109.6
C31 C32 H43 109.6
C33 C32 H43 109.6
H42 C32 H43 108.1
C32 C33 C28 111.6(3)
C32 C33 H44 109.3
C28 C33 H44 109.3
C32 C33 H45 109.3
C28 C33 H45 109.3
H44 C33 H45 108.0
C39 C34 C35 110.3(3)
C39 C34 P2 116.7(2)
C35 C34 P2 113.6(3)
C39 C34 H46 105.0
C35 C34 H46 105.0
P2 C34 H46 105.0
C36 C35 C34 110.9(3)
C36 C35 H47 109.5
C34 C35 H47 109.5
C36 C35 H48 109.5
C34 C35 H48 109.5
H47 C35 H48 108.0
C37 C36 C35 111.3(3)
C37 C36 H49 109.4
C35 C36 H49 109.4
C37 C36 H50 109.4
C35 C36 H50 109.4
H49 C36 H50 108.0
C38 C37 C36 111.9(3)
C38 C37 H51 109.2
C36 C37 H51 109.2
C38 C37 H52 109.2
C36 C37 H52 109.2
H51 C37 H52 107.9
C37 C38 C39 110.5(3)
C37 C38 H53 109.5
C39 C38 H53 109.5
C37 C38 H54 109.5
C39 C38 H54 109.5
H53 C38 H54 108.1
C38 C39 C34 110.9(3)
C38 C39 H55 109.5
C34 C39 H55 109.5
C38 C39 H56 109.5
C34 C39 H56 109.5
H55 C39 H56 108.0
C41 C40 C45 108.1(3)
C41 C40 P2 112.9(2)
C45 C40 P2 120.7(3)
C41 C40 H57 104.5
C45 C40 H57 104.5
P2 C40 H57 104.5
C40 C41 C42 110.2(3)
C40 C41 H58 109.6
C42 C41 H58 109.6
C40 C41 H59 109.6
C42 C41 H59 109.6
H58 C41 H59 108.1
C43 C42 C41 109.5(3)
C43 C42 H60 109.8
C41 C42 H60 109.8
C43 C42 H61 109.8
C41 C42 H61 109.8
H60 C42 H61 108.2
C42 C43 C44 110.7(3)
C42 C43 H62 109.5
C44 C43 H62 109.5
C42 C43 H63 109.5
C44 C43 H63 109.5
H62 C43 H63 108.1
C43 C44 C45 112.2(3)
C43 C44 H64 109.2
C45 C44 H64 109.2
C43 C44 H65 109.2
C45 C44 H65 109.2
H64 C44 H65 107.9
C44 C45 C40 109.9(3)
C44 C45 H66 109.7
C40 C45 H66 109.7
C44 C45 H67 109.7
C40 C45 H67 109.7
H66 C45 H67 108.2
C51 C46 C47 110.3(3)
C51 C46 P2 117.2(2)
C47 C46 P2 109.2(2)
C51 C46 H68 106.5
C47 C46 H68 106.5
P2 C46 H68 106.5
C48 C47 C46 111.0(3)
C48 C47 H69 109.4
C46 C47 H69 109.4
C48 C47 H70 109.4
C46 C47 H70 109.4
H69 C47 H70 108.0
C49 C48 C47 111.7(3)
C49 C48 H71 109.3
C47 C48 H71 109.3
C49 C48 H72 109.3
C47 C48 H72 109.3
H71 C48 H72 107.9
C48 C49 C50 111.3(3)
C48 C49 H73 109.4
C50 C49 H73 109.4
C48 C49 H74 109.4
C50 C49 H74 109.4
H73 C49 H74 108.0
C49 C50 C51 111.0(3)
C49 C50 H75 109.4
C51 C50 H75 109.4
C49 C50 H76 109.4
C51 C50 H76 109.4
H75 C50 H76 108.0
C46 C51 C50 110.9(3)
C46 C51 H77 109.5
C50 C51 H77 109.5
C46 C51 H78 109.5
C50 C51 H78 109.5
H77 C51 H78 108.0

loop_
_geom_bond_atom_site_label_1
_geom_bond_atom_site_label_2
_geom_bond_distance
Ni1 C1 1.988(4)
Ni1 C2 1.991(4)
Ni1 P1 2.2244(10)
Ni1 P2 2.2326(10)
P1 C22 1.866(3)
P1 C16 1.869(4)
P1 C28 1.873(3)
P2 C34 1.853(3)
P2 C46 1.863(3)
P2 C40 1.872(4)
O1 C9 1.205(5)
O2 C9 1.366(6)
O2 C10 1.471(5)
C1 C2 1.420(5)
C1 C3 1.490(5)
C1 H1 0.9500
C2 C9 1.470(6)
C2 H2 0.9500
C3 C4 1.394(5)
C3 C8 1.399(5)
C4 C5 1.378(5)
C4 H3 0.9500
C5 C6 1.387(6)
C5 H4 0.9500
C6 C7 1.379(6)
C6 H5 0.9500
C7 C8 1.383(6)
C7 H6 0.9500
C8 H7 0.9500
C10 C11 1.354(7)
C10 C15 1.411(7)
C11 C12 1.386(6)
C11 H8 0.9500
C12 C13 1.379(7)
C12 H9 0.9500
C13 C14 1.376(8)
C13 H10 0.9500
C14 C15 1.406(7)
C14 H11 0.9500
C15 H12 0.9500
C16 C21 1.541(5)
C16 C17 1.546(5)
C16 H13 1.0000
C17 C18 1.530(5)
C17 H14 0.9900
C17 H15 0.9900
C18 C19 1.527(5)
C18 H16 0.9900
C18 H17 0.9900
C19 C20 1.513(5)
C19 H18 0.9900
C19 H19 0.9900
C20 C21 1.532(5)
C20 H20 0.9900
C20 H21 0.9900
C21 H22 0.9900
C21 H23 0.9900
C22 C27 1.541(5)
C22 C23 1.542(5)
C22 H24 1.0000
C23 C24 1.534(5)
C23 H25 0.9900
C23 H26 0.9900
C24 C25 1.515(6)
C24 H27 0.9900
C24 H28 0.9900
C25 C26 1.529(5)
C25 H29 0.9900
C25 H30 0.9900
C26 C27 1.533(5)
C26 H31 0.9900
C26 H32 0.9900
C27 H33 0.9900
C27 H34 0.9900
C28 C33 1.533(5)
C28 C29 1.541(5)
C28 H35 1.0000
C29 C30 1.533(5)
C29 H36 0.9900
C29 H37 0.9900
C30 C31 1.520(6)
C30 H38 0.9900
C30 H39 0.9900
C31 C32 1.525(5)
C31 H40 0.9900
C31 H41 0.9900
C32 C33 1.532(5)
C32 H42 0.9900
C32 H43 0.9900
C33 H44 0.9900
C33 H45 0.9900
C34 C39 1.533(5)
C34 C35 1.540(5)
C34 H46 1.0000
C35 C36 1.535(5)
C35 H47 0.9900
C35 H48 0.9900
C36 C37 1.522(5)
C36 H49 0.9900
C36 H50 0.9900
C37 C38 1.520(5)
C37 H51 0.9900
C37 H52 0.9900
C38 C39 1.530(5)
C38 H53 0.9900
C38 H54 0.9900
C39 H55 0.9900
C39 H56 0.9900
C40 C41 1.535(5)
C40 C45 1.549(5)
C40 H57 1.0000
C41 C42 1.535(5)
C41 H58 0.9900
C41 H59 0.9900
C42 C43 1.522(6)
C42 H60 0.9900
C42 H61 0.9900
C43 C44 1.526(6)
C43 H62 0.9900
C43 H63 0.9900
C44 C45 1.538(5)
C44 H64 0.9900
C44 H65 0.9900
C45 H66 0.9900
C45 H67 0.9900
C46 C51 1.521(5)
C46 C47 1.533(5)
C46 H68 1.0000
C47 C48 1.529(5)
C47 H69 0.9900
C47 H70 0.9900
C48 C49 1.515(5)
C48 H71 0.9900
C48 H72 0.9900
C49 C50 1.517(5)
C49 H73 0.9900
C49 H74 0.9900
C50 C51 1.527(5)
C50 H75 0.9900
C50 H76 0.9900
C51 H77 0.9900
C51 H78 0.9900
